data_4338604
loop_
_publ_author_name
'Zhang, Daopeng'
'Wang, Hailong'
'Chen, Yuting'
'Ni, Zhong-Hai'
'Tian, Laijin'
'Jiang, Jianzhuang'

_publ_section_title
;
 Rational Design and Assembly of a New Series of Cyanide-Bridged
 Fe^III^--Mn^II^ One-Dimensional Single Chain Complexes:
 Synthesis, Crystal Structures, and Magnetic Properties
;
_journal_coden_ASTM INOCAJ
_journal_issue 12
_journal_name_full 'Inorganic chemistry'
_journal_page_first 5488
_journal_page_last 5496
_journal_paper_doi 10.1021/ic900483z
_journal_volume 48
_journal_year 2009
_chemical_formula_sum 'C35 H34 Cl Fe Mn N9 O8.5'
_chemical_formula_weight 862.95
_space_group_IT_number 15
_symmetry_cell_setting monoclinic
_symmetry_space_group_name_Hall '-C 2yc'
_symmetry_space_group_name_H-M 'C 1 2/c 1'
_atom_sites_solution_hydrogens geom
_atom_sites_solution_primary direct
_atom_sites_solution_secondary difmap
_audit_creation_method SHELXL-97
_cell_angle_alpha 90.00
_cell_angle_beta 126.656(2)
_cell_angle_gamma 90.00
_cell_formula_units_Z 8
_cell_length_a 25.416(3)
_cell_length_b 19.276(3)
_cell_length_c 19.361(3)
_cell_measurement_reflns_used 6316
_cell_measurement_temperature 273(2)
_cell_measurement_theta_max 26.76
_cell_measurement_theta_min 2.32
_cell_volume 7609.4(19)
_computing_cell_refinement 'Bruker SMART'
_computing_data_collection 'Bruker SMART'
_computing_data_reduction 'Bruker SAINT'
_computing_molecular_graphics 'Bruker SHELXTL'
_computing_publication_material 'Bruker SHELXTL'
_computing_structure_refinement 'SHELXL-97 (Sheldrick, 1997)'
_computing_structure_solution 'SHELXS-97 (Sheldrick, 1990)'
_diffrn_ambient_temperature 273(2)
_diffrn_measured_fraction_theta_full 0.995
_diffrn_measured_fraction_theta_max 0.995
_diffrn_measurement_device_type 'CCD area detector'
_diffrn_measurement_method 'phi and omega scans'
_diffrn_radiation_monochromator graphite
_diffrn_radiation_source 'fine-focus sealed tube'
_diffrn_radiation_type MoK\a
_diffrn_radiation_wavelength 0.71073
_diffrn_reflns_av_R_equivalents 0.0304
_diffrn_reflns_av_sigmaI/netI 0.0372
_diffrn_reflns_limit_h_max 23
_diffrn_reflns_limit_h_min -30
_diffrn_reflns_limit_k_max 22
_diffrn_reflns_limit_k_min -22
_diffrn_reflns_limit_l_max 23
_diffrn_reflns_limit_l_min -20
_diffrn_reflns_number 18258
_diffrn_reflns_theta_full 25.01
_diffrn_reflns_theta_max 25.01
_diffrn_reflns_theta_min 2.00
_exptl_absorpt_coefficient_mu 0.848
_exptl_absorpt_correction_T_max 0.8555
_exptl_absorpt_correction_T_min 0.8160
_exptl_absorpt_correction_type none
_exptl_crystal_colour red-brown
_exptl_crystal_density_diffrn 1.506
_exptl_crystal_density_meas 0
_exptl_crystal_density_method 'not measured'
_exptl_crystal_description block
_exptl_crystal_F_000 3544
_exptl_crystal_size_max 0.25
_exptl_crystal_size_mid 0.23
_exptl_crystal_size_min 0.19
_refine_diff_density_max 0.986
_refine_diff_density_min -1.051
_refine_diff_density_rms 0.080
_refine_ls_extinction_method none
_refine_ls_goodness_of_fit_ref 1.038
_refine_ls_hydrogen_treatment mixed
_refine_ls_matrix_type full
_refine_ls_number_parameters 503
_refine_ls_number_reflns 6674
_refine_ls_number_restraints 0
_refine_ls_restrained_S_all 1.038
_refine_ls_R_factor_all 0.0789
_refine_ls_R_factor_gt 0.0549
_refine_ls_shift/su_max 0.001
_refine_ls_shift/su_mean 0.000
_refine_ls_structure_factor_coef Fsqd
_refine_ls_weighting_details 'calc w=1/[\s^2^(Fo^2^)+(0.0936P)^2^+23.7044P] where P=(Fo^2^+2Fc^2^)/3'
_refine_ls_weighting_scheme calc
_refine_ls_wR_factor_gt 0.1509
_refine_ls_wR_factor_ref 0.1788
_reflns_number_gt 4921
_reflns_number_total 6674
_reflns_threshold_expression >2sigma(I)
_cod_data_source_file ic900483z_si_002.cif
_cod_data_source_block 3
_cod_depositor_comments
;
The following automatic conversions were performed:

'_symmetry_cell_setting' value 'Monoclinic' changed to 'monoclinic'
according to
/usr/data/users/saulius/automatic-downloads/retrospective/ACS/lib/dictionaries/cif_core.dic
dictionary named 'cif_core.dic' version 2.4.2 from 2011-04-26.

Automatic conversion script
Id: cif_fix_values 2281 2013-09-26 08:29:07Z andrius 
;
_cod_original_cell_volume 7609.6(18)
_cod_original_sg_symbol_H-M C2/c
_cod_original_formula_sum 'C35 H34 Cl Fe Mn N9 O8.50'
_cod_database_code 4338604

loop_
_symmetry_equiv_pos_as_xyz
'x, y, z'
'-x, y, -z+1/2'
'x+1/2, y+1/2, z'
'-x+1/2, y+1/2, -z+1/2'
'-x, -y, -z'
'x, -y, z-1/2'
'-x+1/2, -y+1/2, -z'
'x+1/2, -y+1/2, z-1/2'

loop_
_atom_site_label
_atom_site_type_symbol
_atom_site_fract_x
_atom_site_fract_y
_atom_site_fract_z
_atom_site_U_iso_or_equiv
_atom_site_adp_type
_atom_site_occupancy
_atom_site_symmetry_multiplicity
_atom_site_calc_flag
_atom_site_refinement_flags
Mn1 Mn 0.23521(3) 0.31254(3) 0.68334(4) 0.0452(2) Uani 1 1 d .
Fe1 Fe 0.18260(3) 0.57108(3) 0.69352(4) 0.03759(19) Uani 1 1 d .
Cl1 Cl 0.07680(8) 0.97913(16) 0.93328(11) 0.1122(8) Uani 1 1 d .
O1 O 0.21962(16) 0.63558(18) 0.5298(2) 0.0588(9) Uani 1 1 d .
O2 O 0.00572(18) 0.5817(3) 0.6411(3) 0.0858(13) Uani 1 1 d .
O3 O 0.32876(18) 0.3654(2) 0.7179(3) 0.0736(11) Uani 1 1 d .
O4 O 0.2274(2) 0.3159(2) 0.5601(3) 0.0788(11) Uani 1 1 d .
O5 O 0.0730(11) 1.0438(11) 0.9179(18) 0.458(16) Uani 1 1 d .
O6 O 0.0497(6) 0.9871(10) 0.9703(8) 0.313(9) Uani 1 1 d .
O7 O 0.1366(4) 0.9593(12) 0.9788(7) 0.451(16) Uani 1 1 d .
O8 O 0.0394(5) 0.9603(9) 0.8575(6) 0.310(9) Uani 1 1 d .
O9 O 0.0000 0.2672(13) 0.2500 0.362(13) Uani 1 2 d S
H9A H 0.0353 0.2812 0.2615 0.435 Uiso 0.50 1 d PR
H9B H 0.0000 0.2246 0.2500 0.435 Uiso 1 2 d SR
N1 N 0.19257(19) 0.4176(2) 0.6545(3) 0.0532(10) Uani 1 1 d .
N2 N 0.2876(2) 0.2125(2) 0.7153(3) 0.0629(11) Uani 1 1 d .
N3 N 0.16804(16) 0.60469(17) 0.5914(2) 0.0407(8) Uani 1 1 d .
N4 N 0.09099(17) 0.57746(17) 0.6292(2) 0.0430(8) Uani 1 1 d .
N5 N 0.27644(17) 0.57365(17) 0.7359(2) 0.0429(8) Uani 1 1 d .
N6 N 0.17401(17) 0.53619(18) 0.7829(2) 0.0444(8) Uani 1 1 d .
N7 N 0.18469(18) 0.27771(18) 0.7389(2) 0.0471(9) Uani 1 1 d .
N8 N 0.30048(19) 0.3338(2) 0.8261(3) 0.0534(9) Uani 1 1 d .
N9 N 0.1368(2) 0.2681(2) 0.5786(3) 0.0611(11) Uani 1 1 d .
C1 C 0.18569(19) 0.4742(2) 0.6656(3) 0.0413(9) Uani 1 1 d .
C2 C 0.1996(2) 0.6613(2) 0.7495(3) 0.0463(10) Uani 1 1 d .
C3 C 0.1016(2) 0.6115(2) 0.5213(3) 0.0445(10) Uani 1 1 d .
C4 C 0.0583(2) 0.5950(2) 0.5421(3) 0.0432(10) Uani 1 1 d .
C5 C -0.0088(2) 0.5924(2) 0.4779(3) 0.0527(11) Uani 1 1 d .
H3 H -0.0374 0.5811 0.4911 0.063 Uiso 1 1 calc R
C6 C -0.0324(2) 0.6065(3) 0.3946(3) 0.0612(13) Uani 1 1 d .
H4 H -0.0773 0.6041 0.3512 0.073 Uiso 1 1 calc R
C7 C 0.0099(3) 0.6244(3) 0.3741(3) 0.0646(14) Uani 1 1 d .
H5 H -0.0072 0.6342 0.3172 0.078 Uiso 1 1 calc R
C8 C 0.0764(2) 0.6278(2) 0.4367(3) 0.0539(11) Uani 1 1 d .
H6 H 0.1042 0.6409 0.4228 0.065 Uiso 1 1 calc R
C9 C 0.2190(2) 0.6125(2) 0.5887(3) 0.0433(10) Uani 1 1 d .
C10 C 0.2811(2) 0.5882(2) 0.6715(3) 0.0443(10) Uani 1 1 d .
C11 C 0.3386(2) 0.5795(3) 0.6799(4) 0.0600(13) Uani 1 1 d .
H9 H 0.3402 0.5892 0.6341 0.072 Uiso 1 1 calc R
C12 C 0.3936(2) 0.5561(3) 0.7574(4) 0.0707(15) Uani 1 1 d .
H10 H 0.4321 0.5464 0.7637 0.085 Uiso 1 1 calc R
C13 C 0.3902(2) 0.5474(3) 0.8251(4) 0.0674(14) Uani 1 1 d .
H11 H 0.4274 0.5352 0.8793 0.081 Uiso 1 1 calc R
C14 C 0.3312(2) 0.5568(3) 0.8123(3) 0.0539(12) Uani 1 1 d .
H12 H 0.3295 0.5511 0.8587 0.065 Uiso 1 1 calc R
C15 C 0.0631(2) 0.5705(3) 0.6700(3) 0.0543(12) Uani 1 1 d .
C16 C 0.2192(3) 0.5096(3) 0.8601(3) 0.0580(12) Uani 1 1 d .
H13 H 0.2612 0.5022 0.8758 0.070 Uiso 1 1 calc R
C17 C 0.2064(3) 0.4927(3) 0.9175(4) 0.0714(15) Uani 1 1 d .
H14 H 0.2388 0.4730 0.9705 0.086 Uiso 1 1 calc R
C18 C 0.1452(3) 0.5051(3) 0.8958(4) 0.0762(17) Uani 1 1 d .
H15 H 0.1360 0.4958 0.9347 0.091 Uiso 1 1 calc R
C19 C 0.0973(3) 0.5317(3) 0.8154(4) 0.0717(15) Uani 1 1 d .
H16 H 0.0553 0.5404 0.7992 0.086 Uiso 1 1 calc R
C20 C 0.1129(2) 0.5453(2) 0.7594(3) 0.0507(11) Uani 1 1 d .
C21 C 0.2136(2) 0.2888(2) 0.8225(3) 0.0506(11) Uani 1 1 d .
C22 C 0.1802(3) 0.2761(3) 0.8573(4) 0.0656(14) Uani 1 1 d .
H22 H 0.1993 0.2858 0.9148 0.079 Uiso 1 1 calc R
C23 C 0.1186(3) 0.2489(3) 0.8050(4) 0.0765(16) Uani 1 1 d .
H23 H 0.0958 0.2389 0.8277 0.092 Uiso 1 1 calc R
C24 C 0.0896(3) 0.2359(3) 0.7201(4) 0.0706(15) Uani 1 1 d .
H24 H 0.0477 0.2171 0.6847 0.085 Uiso 1 1 calc R
C25 C 0.1247(2) 0.2519(2) 0.6877(3) 0.0524(11) Uani 1 1 d .
C26 C 0.0992(2) 0.2448(3) 0.5959(3) 0.0600(13) Uani 1 1 d .
C27 C 0.0327(3) 0.2132(4) 0.5321(4) 0.093(2) Uani 1 1 d .
H27A H 0.0003 0.2392 0.5318 0.140 Uiso 1 1 calc R
H27B H 0.0328 0.1660 0.5481 0.140 Uiso 1 1 calc R
H27C H 0.0225 0.2143 0.4757 0.140 Uiso 1 1 calc R
C28 C 0.1213(4) 0.2677(4) 0.4925(4) 0.090(2) Uani 1 1 d .
H28A H 0.0753 0.2784 0.4496 0.108 Uiso 1 1 calc R
H28B H 0.1297 0.2220 0.4800 0.108 Uiso 1 1 calc R
C29 C 0.1628(4) 0.3205(5) 0.4888(4) 0.112(3) Uani 1 1 d .
H29A H 0.1601 0.3133 0.4372 0.135 Uiso 1 1 calc R
H29B H 0.1463 0.3666 0.4859 0.135 Uiso 1 1 calc R
C30 C 0.2730(4) 0.3636(5) 0.5684(5) 0.120(3) Uani 1 1 d .
H30A H 0.2560 0.4103 0.5601 0.144 Uiso 1 1 calc R
H30B H 0.2788 0.3545 0.5240 0.144 Uiso 1 1 calc R
C31 C 0.3359(4) 0.3587(5) 0.6520(5) 0.101(2) Uani 1 1 d .
H31A H 0.3559 0.3143 0.6572 0.122 Uiso 1 1 calc R
H31B H 0.3647 0.3950 0.6575 0.122 Uiso 1 1 calc R
C32 C 0.3831(3) 0.3513(4) 0.8035(4) 0.0844(18) Uani 1 1 d .
H32A H 0.4192 0.3817 0.8197 0.101 Uiso 1 1 calc R
H32B H 0.3973 0.3037 0.8078 0.101 Uiso 1 1 calc R
C33 C 0.3650(3) 0.3620(3) 0.8628(4) 0.0746(16) Uani 1 1 d .
H33A H 0.3970 0.3395 0.9174 0.089 Uiso 1 1 calc R
H33B H 0.3653 0.4112 0.8735 0.089 Uiso 1 1 calc R
C34 C 0.2814(2) 0.3168(2) 0.8717(3) 0.0530(11) Uani 1 1 d .
C35 C 0.3214(3) 0.3213(4) 0.9680(3) 0.088(2) Uani 1 1 d .
H35A H 0.3348 0.2756 0.9922 0.132 Uiso 1 1 calc R
H35B H 0.2954 0.3417 0.9837 0.132 Uiso 1 1 calc R
H35C H 0.3594 0.3494 0.9897 0.132 Uiso 1 1 calc R

loop_
_atom_site_aniso_label
_atom_site_aniso_U_11
_atom_site_aniso_U_22
_atom_site_aniso_U_33
_atom_site_aniso_U_23
_atom_site_aniso_U_13
_atom_site_aniso_U_12
Mn1 0.0559(4) 0.0357(4) 0.0494(4) 0.0048(3) 0.0344(4) 0.0073(3)
Fe1 0.0391(3) 0.0306(3) 0.0471(4) 0.0019(2) 0.0279(3) 0.0006(2)
Cl1 0.0545(9) 0.219(3) 0.0633(10) -0.0245(12) 0.0351(8) -0.0140(12)
O1 0.057(2) 0.075(2) 0.057(2) 0.0041(17) 0.0410(17) -0.0069(17)
O2 0.052(2) 0.133(4) 0.087(3) 0.026(3) 0.049(2) 0.023(2)
O3 0.066(2) 0.080(3) 0.086(3) 0.029(2) 0.052(2) 0.0092(19)
O4 0.101(3) 0.083(3) 0.071(3) 0.010(2) 0.062(3) 0.007(2)
O5 0.44(3) 0.30(2) 0.69(4) -0.22(2) 0.37(3) -0.26(2)
O6 0.239(11) 0.58(3) 0.237(11) 0.172(14) 0.207(10) 0.193(14)
O7 0.093(6) 1.02(5) 0.147(8) -0.057(14) 0.022(5) 0.190(14)
O8 0.180(9) 0.47(2) 0.122(7) -0.094(10) 0.007(6) 0.092(11)
O9 0.34(3) 0.42(3) 0.184(15) 0.000 0.078(16) 0.000
N1 0.051(2) 0.043(2) 0.057(2) 0.0003(18) 0.028(2) 0.0061(17)
N2 0.079(3) 0.043(2) 0.082(3) 0.014(2) 0.057(3) 0.017(2)
N3 0.0405(19) 0.0375(19) 0.049(2) 0.0035(15) 0.0293(17) 0.0012(15)
N4 0.0423(19) 0.0381(19) 0.055(2) 0.0024(16) 0.0321(18) 0.0027(15)
N5 0.0397(19) 0.0371(19) 0.051(2) 0.0025(16) 0.0266(18) 0.0002(15)
N6 0.049(2) 0.0358(19) 0.054(2) 0.0017(16) 0.0336(19) -0.0023(16)
N7 0.052(2) 0.039(2) 0.051(2) 0.0010(16) 0.0319(19) 0.0039(17)
N8 0.051(2) 0.050(2) 0.050(2) 0.0023(18) 0.0255(19) 0.0029(18)
N9 0.072(3) 0.053(2) 0.049(2) -0.0074(19) 0.031(2) 0.000(2)
C1 0.035(2) 0.041(3) 0.045(2) 0.0057(19) 0.0224(19) 0.0014(18)
C2 0.051(3) 0.039(2) 0.061(3) 0.001(2) 0.040(2) -0.004(2)
C3 0.046(2) 0.034(2) 0.054(3) 0.0057(19) 0.030(2) 0.0068(18)
C4 0.042(2) 0.034(2) 0.055(3) 0.0032(19) 0.029(2) 0.0074(18)
C5 0.042(2) 0.047(3) 0.062(3) 0.006(2) 0.028(2) 0.006(2)
C6 0.046(3) 0.061(3) 0.063(3) 0.004(2) 0.024(2) 0.008(2)
C7 0.060(3) 0.066(3) 0.053(3) 0.015(2) 0.026(3) 0.014(3)
C8 0.054(3) 0.053(3) 0.058(3) 0.011(2) 0.035(2) 0.012(2)
C9 0.047(2) 0.040(2) 0.048(2) -0.0055(19) 0.031(2) -0.0036(19)
C10 0.045(2) 0.040(2) 0.054(3) -0.0036(19) 0.033(2) -0.0049(19)
C11 0.049(3) 0.071(3) 0.068(3) 0.001(3) 0.039(3) -0.002(2)
C12 0.040(3) 0.090(4) 0.079(4) 0.011(3) 0.034(3) 0.006(3)
C13 0.043(3) 0.074(4) 0.070(4) 0.017(3) 0.026(3) 0.005(2)
C14 0.047(3) 0.056(3) 0.054(3) 0.010(2) 0.027(2) 0.002(2)
C15 0.048(3) 0.059(3) 0.065(3) 0.004(2) 0.038(3) 0.000(2)
C16 0.060(3) 0.058(3) 0.061(3) 0.012(2) 0.039(3) 0.003(2)
C17 0.077(4) 0.082(4) 0.060(3) 0.020(3) 0.043(3) -0.002(3)
C18 0.091(4) 0.087(4) 0.072(4) 0.008(3) 0.060(4) -0.011(3)
C19 0.066(3) 0.086(4) 0.083(4) 0.005(3) 0.056(3) -0.006(3)
C20 0.050(3) 0.049(3) 0.064(3) 0.002(2) 0.040(2) -0.004(2)
C21 0.064(3) 0.044(2) 0.048(3) 0.005(2) 0.035(2) 0.008(2)
C22 0.080(4) 0.068(3) 0.062(3) 0.007(3) 0.049(3) 0.010(3)
C23 0.085(4) 0.082(4) 0.089(5) 0.012(3) 0.066(4) 0.006(3)
C24 0.062(3) 0.065(3) 0.090(4) 0.010(3) 0.048(3) 0.001(3)
C25 0.054(3) 0.040(2) 0.061(3) 0.002(2) 0.034(2) 0.003(2)
C26 0.055(3) 0.050(3) 0.060(3) -0.009(2) 0.025(3) -0.003(2)
C27 0.071(4) 0.101(5) 0.073(4) -0.015(4) 0.025(3) -0.025(4)
C28 0.104(5) 0.105(5) 0.048(3) -0.018(3) 0.038(3) -0.016(4)
C29 0.123(7) 0.155(8) 0.057(4) 0.011(4) 0.053(5) -0.009(6)
C30 0.109(6) 0.186(9) 0.095(5) 0.054(6) 0.078(5) 0.013(6)
C31 0.093(5) 0.132(7) 0.113(6) 0.014(5) 0.080(5) -0.003(5)
C32 0.058(3) 0.097(5) 0.092(5) 0.004(4) 0.042(4) -0.009(3)
C33 0.055(3) 0.073(4) 0.078(4) 0.003(3) 0.030(3) -0.004(3)
C34 0.061(3) 0.047(3) 0.046(3) 0.004(2) 0.029(2) 0.010(2)
C35 0.089(4) 0.110(5) 0.044(3) -0.001(3) 0.029(3) -0.007(4)

loop_
_atom_type_symbol
_atom_type_description
_atom_type_scat_dispersion_real
_atom_type_scat_dispersion_imag
_atom_type_scat_source
C C 0.0033 0.0016 'International Tables Vol C Tables 4.2.6.8 and 6.1.1.4'
H H 0.0000 0.0000 'International Tables Vol C Tables 4.2.6.8 and 6.1.1.4'
N N 0.0061 0.0033 'International Tables Vol C Tables 4.2.6.8 and 6.1.1.4'
O O 0.0106 0.0060 'International Tables Vol C Tables 4.2.6.8 and 6.1.1.4'
Mn Mn 0.3368 0.7283 'International Tables Vol C Tables 4.2.6.8 and 6.1.1.4'
Fe Fe 0.3463 0.8444 'International Tables Vol C Tables 4.2.6.8 and 6.1.1.4'
Cl Cl 0.1484 0.1585 'International Tables Vol C Tables 4.2.6.8 and 6.1.1.4'

loop_
_geom_angle_atom_site_label_1
_geom_angle_atom_site_label_2
_geom_angle_atom_site_label_3
_geom_angle
_geom_angle_site_symmetry_1
N1 Mn1 N2 173.86(16) .
N1 Mn1 N7 93.51(14) .
N2 Mn1 N7 91.50(15) .
N1 Mn1 N9 90.45(15) .
N2 Mn1 N9 94.56(17) .
N7 Mn1 N9 70.56(15) .
N1 Mn1 N8 91.97(15) .
N2 Mn1 N8 86.31(16) .
N7 Mn1 N8 71.05(14) .
N9 Mn1 N8 141.61(16) .
N1 Mn1 O4 89.24(15) .
N2 Mn1 O4 88.82(16) .
N7 Mn1 O4 143.66(16) .
N9 Mn1 O4 73.20(17) .
N8 Mn1 O4 145.13(16) .
N1 Mn1 O3 86.15(15) .
N2 Mn1 O3 87.72(15) .
N7 Mn1 O3 142.64(15) .
N9 Mn1 O3 146.75(16) .
N8 Mn1 O3 71.62(15) .
O4 Mn1 O3 73.69(16) .
N4 Fe1 N3 83.86(15) .
N4 Fe1 C2 94.91(17) .
N3 Fe1 C2 96.60(17) .
N4 Fe1 C1 96.75(16) .
N3 Fe1 C1 93.06(16) .
C2 Fe1 C1 165.58(19) .
N4 Fe1 N6 82.08(15) .
N3 Fe1 N6 165.92(15) .
C2 Fe1 N6 85.47(16) .
C1 Fe1 N6 87.76(16) .
N4 Fe1 N5 165.96(15) .
N3 Fe1 N5 82.10(14) .
C2 Fe1 N5 86.33(16) .
C1 Fe1 N5 84.42(15) .
N6 Fe1 N5 111.96(15) .
O8 Cl1 O6 114.6(9) .
O8 Cl1 O5 96.5(13) .
O6 Cl1 O5 91.3(11) .
O8 Cl1 O7 119.1(8) .
O6 Cl1 O7 118.1(8) .
O5 Cl1 O7 110.3(14) .
C31 O3 C32 119.0(5) .
C31 O3 Mn1 111.7(4) .
C32 O3 Mn1 112.0(3) .
C29 O4 C30 118.6(6) .
C29 O4 Mn1 111.0(4) .
C30 O4 Mn1 110.3(4) .
H9A O9 H9B 109.0 .
C1 N1 Mn1 159.1(4) .
C2 N2 Mn1 146.9(4) 4_546
C9 N3 C3 125.8(4) .
C9 N3 Fe1 119.3(3) .
C3 N3 Fe1 114.4(3) .
C15 N4 C4 125.9(4) .
C15 N4 Fe1 118.9(3) .
C4 N4 Fe1 115.0(3) .
C14 N5 C10 117.9(4) .
C14 N5 Fe1 130.3(3) .
C10 N5 Fe1 111.4(3) .
C16 N6 C20 118.6(4) .
C16 N6 Fe1 129.8(3) .
C20 N6 Fe1 111.5(3) .
C25 N7 C21 121.5(4) .
C25 N7 Mn1 119.5(3) .
C21 N7 Mn1 118.8(3) .
C34 N8 C33 122.8(4) .
C34 N8 Mn1 119.7(3) .
C33 N8 Mn1 117.3(3) .
C26 N9 C28 124.5(5) .
C26 N9 Mn1 120.3(3) .
C28 N9 Mn1 115.2(4) .
N1 C1 Fe1 174.7(4) .
N2 C2 Fe1 176.7(5) 4_556
C8 C3 N3 127.0(4) .
C8 C3 C4 119.7(4) .
N3 C3 C4 113.2(4) .
C5 C4 N4 126.7(4) .
C5 C4 C3 120.1(4) .
N4 C4 C3 113.1(4) .
C6 C5 C4 119.3(5) .
C6 C5 H3 120.4 .
C4 C5 H3 120.4 .
C5 C6 C7 120.9(5) .
C5 C6 H4 119.6 .
C7 C6 H4 119.6 .
C8 C7 C6 120.8(5) .
C8 C7 H5 119.6 .
C6 C7 H5 119.6 .
C7 C8 C3 119.2(5) .
C7 C8 H6 120.4 .
C3 C8 H6 120.4 .
O1 C9 N3 128.7(4) .
O1 C9 C10 120.9(4) .
N3 C9 C10 110.4(4) .
N5 C10 C11 122.4(4) .
N5 C10 C9 115.8(4) .
C11 C10 C9 121.8(4) .
C12 C11 C10 118.7(5) .
C12 C11 H9 120.6 .
C10 C11 H9 120.6 .
C13 C12 C11 118.5(5) .
C13 C12 H10 120.7 .
C11 C12 H10 120.7 .
C12 C13 C14 119.6(5) .
C12 C13 H11 120.2 .
C14 C13 H11 120.2 .
N5 C14 C13 122.4(5) .
N5 C14 H12 118.8 .
C13 C14 H12 118.8 .
O2 C15 N4 127.8(5) .
O2 C15 C20 122.7(4) .
N4 C15 C20 109.5(4) .
N6 C16 C17 122.6(5) .
N6 C16 H13 118.7 .
C17 C16 H13 118.7 .
C18 C17 C16 119.1(5) .
C18 C17 H14 120.5 .
C16 C17 H14 120.5 .
C17 C18 C19 119.2(5) .
C17 C18 H15 120.4 .
C19 C18 H15 120.4 .
C18 C19 C20 118.7(5) .
C18 C19 H16 120.7 .
C20 C19 H16 120.7 .
N6 C20 C19 121.6(5) .
N6 C20 C15 116.4(4) .
C19 C20 C15 122.0(4) .
N7 C21 C22 120.5(5) .
N7 C21 C34 115.0(4) .
C22 C21 C34 124.5(5) .
C23 C22 C21 118.3(5) .
C23 C22 H22 120.9 .
C21 C22 H22 120.9 .
C22 C23 C24 121.2(5) .
C22 C23 H23 119.4 .
C24 C23 H23 119.4 .
C23 C24 C25 118.2(5) .
C23 C24 H24 120.9 .
C25 C24 H24 120.9 .
N7 C25 C24 120.4(5) .
N7 C25 C26 114.4(4) .
C24 C25 C26 125.2(5) .
N9 C26 C25 115.1(4) .
N9 C26 C27 125.5(5) .
C25 C26 C27 119.4(5) .
C26 C27 H27A 109.5 .
C26 C27 H27B 109.5 .
H27A C27 H27B 109.5 .
C26 C27 H27C 109.5 .
H27A C27 H27C 109.5 .
H27B C27 H27C 109.5 .
N9 C28 C29 109.4(5) .
N9 C28 H28A 109.8 .
C29 C28 H28A 109.8 .
N9 C28 H28B 109.8 .
C29 C28 H28B 109.8 .
H28A C28 H28B 108.2 .
O4 C29 C28 111.1(6) .
O4 C29 H29A 109.4 .
C28 C29 H29A 109.4 .
O4 C29 H29B 109.4 .
C28 C29 H29B 109.4 .
H29A C29 H29B 108.0 .
O4 C30 C31 111.6(6) .
O4 C30 H30A 109.3 .
C31 C30 H30A 109.3 .
O4 C30 H30B 109.3 .
C31 C30 H30B 109.3 .
H30A C30 H30B 108.0 .
O3 C31 C30 110.9(6) .
O3 C31 H31A 109.5 .
C30 C31 H31A 109.5 .
O3 C31 H31B 109.5 .
C30 C31 H31B 109.5 .
H31A C31 H31B 108.0 .
O3 C32 C33 110.1(5) .
O3 C32 H32A 109.6 .
C33 C32 H32A 109.6 .
O3 C32 H32B 109.6 .
C33 C32 H32B 109.6 .
H32A C32 H32B 108.2 .
N8 C33 C32 110.5(5) .
N8 C33 H33A 109.5 .
C32 C33 H33A 109.5 .
N8 C33 H33B 109.5 .
C32 C33 H33B 109.5 .
H33A C33 H33B 108.1 .
N8 C34 C21 115.0(4) .
N8 C34 C35 126.2(5) .
C21 C34 C35 118.8(5) .
C34 C35 H35A 109.5 .
C34 C35 H35B 109.5 .
H35A C35 H35B 109.5 .
C34 C35 H35C 109.5 .
H35A C35 H35C 109.5 .
H35B C35 H35C 109.5 .

loop_
_geom_bond_atom_site_label_1
_geom_bond_atom_site_label_2
_geom_bond_distance
_geom_bond_site_symmetry_2
Mn1 N1 2.205(4) .
Mn1 N2 2.212(4) .
Mn1 N7 2.216(4) .
Mn1 N9 2.247(4) .
Mn1 N8 2.254(4) .
Mn1 O4 2.274(4) .
Mn1 O3 2.289(4) .
Fe1 N4 1.878(3) .
Fe1 N3 1.895(3) .
Fe1 C2 1.956(5) .
Fe1 C1 1.958(5) .
Fe1 N6 1.987(4) .
Fe1 N5 2.007(3) .
Cl1 O8 1.234(9) .
Cl1 O6 1.266(8) .
Cl1 O5 1.27(2) .
Cl1 O7 1.277(8) .
O1 C9 1.234(5) .
O2 C15 1.229(6) .
O3 C31 1.398(8) .
O3 C32 1.413(7) .
O4 C29 1.379(9) .
O4 C30 1.412(9) .
O9 H9A 0.8296 .
O9 H9B 0.8216 .
N1 C1 1.147(5) .
N2 C2 1.130(6) 4_546
N3 C9 1.336(5) .
N3 C3 1.406(5) .
N4 C15 1.346(6) .
N4 C4 1.406(6) .
N5 C14 1.331(6) .
N5 C10 1.350(6) .
N6 C16 1.329(6) .
N6 C20 1.344(6) .
N7 C25 1.324(6) .
N7 C21 1.336(6) .
N8 C34 1.279(6) .
N8 C33 1.448(7) .
N9 C26 1.268(7) .
N9 C28 1.467(7) .
C2 N2 1.130(6) 4_556
C3 C8 1.392(6) .
C3 C4 1.415(6) .
C4 C5 1.386(6) .
C5 C6 1.369(7) .
C5 H3 0.9300 .
C6 C7 1.394(7) .
C6 H4 0.9300 .
C7 C8 1.372(7) .
C7 H5 0.9300 .
C8 H6 0.9300 .
C9 C10 1.503(6) .
C10 C11 1.382(6) .
C11 C12 1.380(8) .
C11 H9 0.9300 .
C12 C13 1.375(8) .
C12 H10 0.9300 .
C13 C14 1.377(7) .
C13 H11 0.9300 .
C14 H12 0.9300 .
C15 C20 1.490(7) .
C16 C17 1.372(7) .
C16 H13 0.9300 .
C17 C18 1.368(9) .
C17 H14 0.9300 .
C18 C19 1.379(8) .
C18 H15 0.9300 .
C19 C20 1.385(7) .
C19 H16 0.9300 .
C21 C22 1.384(7) .
C21 C34 1.488(7) .
C22 C23 1.364(8) .
C22 H22 0.9300 .
C23 C24 1.366(8) .
C23 H23 0.9300 .
C24 C25 1.395(7) .
C24 H24 0.9300 .
C25 C26 1.491(7) .
C26 C27 1.504(7) .
C27 H27A 0.9600 .
C27 H27B 0.9600 .
C27 H27C 0.9600 .
C28 C29 1.498(10) .
C28 H28A 0.9700 .
C28 H28B 0.9700 .
C29 H29A 0.9700 .
C29 H29B 0.9700 .
C30 C31 1.447(10) .
C30 H30A 0.9700 .
C30 H30B 0.9700 .
C31 H31A 0.9700 .
C31 H31B 0.9700 .
C32 C33 1.484(9) .
C32 H32A 0.9700 .
C32 H32B 0.9700 .
C33 H33A 0.9700 .
C33 H33B 0.9700 .
C34 C35 1.501(7) .
C35 H35A 0.9600 .
C35 H35B 0.9600 .
C35 H35C 0.9600 .
